data_7238152
loop_
_publ_author_name
'Liu, Yang'
'Qi, Yan'
'Su, Yan-Hua'
'Zhao, Fang-Hua'
'Che, Yun-Xia'
'Zheng, Ji-Min'

_publ_section_title
;
 Five novel cobalt coordination polymers: effect of metal--ligand ratio
 and structure characteristics of flexible bis(imidazole) ligands
;
_journal_issue 10
_journal_name_full CrystEngComm
_journal_page_first 3283
_journal_paper_doi 10.1039/b925829a
_journal_volume 12
_journal_year 2010
_chemical_formula_sum 'C21 H15 Co N2 O4.25'
_chemical_formula_weight 422.28
_space_group_IT_number 61
_space_group_name_Hall '-P 2ac 2ab'
_space_group_name_H-M_alt 'P b c a'
_symmetry_cell_setting orthorhombic
_symmetry_space_group_name_H-M 'P b c a'
_atom_sites_solution_hydrogens geom
_atom_sites_solution_primary direct
_atom_sites_solution_secondary difmap
_audit_creation_method SHELXL-97
_cell_angle_alpha 90.00
_cell_angle_beta 90.00
_cell_angle_gamma 90.00
_cell_formula_units_Z 8
_cell_length_a 18.370(4)
_cell_length_b 9.5403(19)
_cell_length_c 21.034(4)
_cell_measurement_reflns_used 14547
_cell_measurement_temperature 296(2)
_cell_measurement_theta_max 27.48
_cell_measurement_theta_min 3.08
_cell_volume 3686.3(13)
_computing_cell_refinement 'Bruker XSCANS'
_computing_data_collection 'Bruker XSCANS'
_computing_data_reduction 'Bruker SHELXTL'
_computing_molecular_graphics 'Bruker SHELXTL'
_computing_publication_material 'Bruker SHELXTL'
_computing_structure_refinement 'SHELXL-97 (Sheldrick, 1997)'
_computing_structure_solution 'SHELXS-97 (Sheldrick, 1990)'
_diffrn_ambient_temperature 296(2)
_diffrn_measured_fraction_theta_full 0.999
_diffrn_measured_fraction_theta_max 0.999
_diffrn_measurement_device_type 'Bruker P4'
_diffrn_measurement_method '\w scans'
_diffrn_radiation_monochromator graphite
_diffrn_radiation_source 'fine-focus sealed tube'
_diffrn_radiation_type MoK\a
_diffrn_radiation_wavelength 0.71073
_diffrn_reflns_av_R_equivalents 0.2348
_diffrn_reflns_av_sigmaI/netI 0.1271
_diffrn_reflns_limit_h_max 23
_diffrn_reflns_limit_h_min -23
_diffrn_reflns_limit_k_max 12
_diffrn_reflns_limit_k_min -12
_diffrn_reflns_limit_l_max 26
_diffrn_reflns_limit_l_min -27
_diffrn_reflns_number 34188
_diffrn_reflns_theta_full 27.48
_diffrn_reflns_theta_max 27.48
_diffrn_reflns_theta_min 3.08
_exptl_absorpt_coefficient_mu 0.963
_exptl_absorpt_correction_T_max 0.8850
_exptl_absorpt_correction_T_min 0.8307
_exptl_absorpt_correction_type multi-scan
_exptl_crystal_colour Purple
_exptl_crystal_density_diffrn 1.522
_exptl_crystal_density_method 'not measured'
_exptl_crystal_description Block
_exptl_crystal_F_000 1728
_exptl_crystal_size_max 0.20
_exptl_crystal_size_mid 0.20
_exptl_crystal_size_min 0.13
_refine_diff_density_max 0.345
_refine_diff_density_min -0.413
_refine_diff_density_rms 0.076
_refine_ls_extinction_coef 0.0025(4)
_refine_ls_extinction_expression Fc^*^=kFc[1+0.001xFc^2^\l^3^/sin(2\q)]^-1/4^
_refine_ls_extinction_method SHELXL
_refine_ls_goodness_of_fit_ref 0.939
_refine_ls_hydrogen_treatment refU
_refine_ls_matrix_type full
_refine_ls_number_parameters 263
_refine_ls_number_reflns 4222
_refine_ls_number_restraints 0
_refine_ls_restrained_S_all 0.939
_refine_ls_R_factor_all 0.1620
_refine_ls_R_factor_gt 0.0619
_refine_ls_shift/su_max 0.000
_refine_ls_shift/su_mean 0.000
_refine_ls_structure_factor_coef Fsqd
_refine_ls_weighting_details 'calc w=1/[\s^2^(Fo^2^)+(0.0580P)^2^+0.0000P] where P=(Fo^2^+2Fc^2^)/3'
_refine_ls_weighting_scheme calc
_refine_ls_wR_factor_gt 0.1107
_refine_ls_wR_factor_ref 0.1422
_reflns_number_gt 1933
_reflns_number_total 4222
_reflns_threshold_expression >2sigma(I)
_cod_data_source_file b925829a.txt
_cod_data_source_block shelxl4
_cod_depositor_comments
;
The following automatic conversions were performed:

data item '_exptl_absorpt_correction_type' value 'Multi-scan' was
changed to 'multi-scan' in accordance with the
/home/saulius/struct/COD-crude-data/automatic-downloads/DataCite-retrospective/RSC/depositions/lib/dictionaries/cif_core.dic
dictionary named 'cif_core.dic' version 2.4.2 last updated on
2011-04-26.

data item '_refine_ls_hydrogen_treatment' value 'refu' was changed to
'refU' in accordance with the
/home/saulius/struct/COD-crude-data/automatic-downloads/DataCite-retrospective/RSC/depositions/lib/dictionaries/cif_core.dic
dictionary named 'cif_core.dic' version 2.4.2 last updated on
2011-04-26.

Automatic conversion script
Id: cif_fix_values 6909 2019-04-08 15:41:33Z antanas 
;
_cod_original_sg_symbol_H-M Pbca
_cod_database_code 7238152

loop_
_symmetry_equiv_pos_as_xyz
'x, y, z'
'-x+1/2, -y, z+1/2'
'x+1/2, -y+1/2, -z'
'-x, y+1/2, -z+1/2'
'-x, -y, -z'
'x-1/2, y, -z-1/2'
'-x-1/2, y-1/2, z'
'x, -y-1/2, z-1/2'

loop_
_atom_site_label
_atom_site_type_symbol
_atom_site_fract_x
_atom_site_fract_y
_atom_site_fract_z
_atom_site_U_iso_or_equiv
_atom_site_adp_type
_atom_site_occupancy
_atom_site_symmetry_multiplicity
_atom_site_calc_flag
_atom_site_refinement_flags
C1 C -0.1044(3) -0.1947(6) 0.3019(3) 0.0462(14) Uani 1 1 d .
C2 C 0.2281(2) 0.0069(5) 0.3292(2) 0.0305(10) Uani 1 1 d .
C3 C 0.2134(2) 0.0734(5) 0.3925(2) 0.0323(11) Uani 1 1 d .
C4 C 0.0593(2) 0.0335(5) 0.3330(2) 0.0420(12) Uani 1 1 d .
H4 H 0.0832 0.1083 0.3138 0.050 Uiso 1 1 calc R
C5 C 0.2684(3) 0.1441(5) 0.4237(2) 0.0427(12) Uani 1 1 d .
H5 H 0.3127 0.1589 0.4033 0.051 Uiso 1 1 calc R
C6 C -0.0009(2) -0.0246(5) 0.3031(2) 0.0433(12) Uani 1 1 d .
H6 H -0.0169 0.0105 0.2643 0.052 Uiso 1 1 calc R
C7 C 0.0848(2) -0.0170(5) 0.3907(2) 0.0378(12) Uani 1 1 d .
C8 C 0.1468(2) 0.0511(5) 0.4236(2) 0.0360(11) Uani 1 1 d .
C9 C -0.0116(3) -0.1869(5) 0.3882(2) 0.0448(13) Uani 1 1 d .
H9 H -0.0351 -0.2627 0.4070 0.054 Uiso 1 1 calc R
C10 C -0.0368(2) -0.1355(5) 0.3318(2) 0.0370(12) Uani 1 1 d .
C11 C 0.3887(3) 0.2035(6) 0.1194(2) 0.0477(14) Uani 1 1 d .
H11 H 0.4145 0.1473 0.0911 0.057 Uiso 1 1 calc R
C12 C 0.3237(3) 0.1740(5) 0.1469(2) 0.0484(13) Uani 1 1 d .
H12 H 0.2967 0.0929 0.1398 0.058 Uiso 1 1 calc R
C13 C 0.3570(3) 0.3741(5) 0.1819(2) 0.0453(13) Uani 1 1 d .
H13 H 0.3583 0.4584 0.2041 0.054 Uiso 1 1 calc R
C14 C 0.0480(3) -0.1282(5) 0.4178(2) 0.0434(13) Uani 1 1 d .
H14 H 0.0638 -0.1640 0.4566 0.052 Uiso 1 1 calc R
C15 C 0.4772(3) 0.4061(6) 0.1293(2) 0.0554(15) Uani 1 1 d .
H15A H 0.5173 0.3458 0.1416 0.066 Uiso 1 1 calc R
H15B H 0.4792 0.4891 0.1559 0.066 Uiso 1 1 calc R
C16 C 0.1943(3) 0.1703(6) 0.5160(3) 0.0563(15) Uani 1 1 d .
H16 H 0.1883 0.2009 0.5577 0.068 Uiso 1 1 calc R
C17 C 0.2582(3) 0.1929(6) 0.4846(3) 0.0516(14) Uani 1 1 d .
H17 H 0.2955 0.2420 0.5047 0.062 Uiso 1 1 calc R
C18 C 0.1382(3) 0.1009(6) 0.4848(2) 0.0507(14) Uani 1 1 d .
H18 H 0.0940 0.0878 0.5055 0.061 Uiso 1 1 calc R
C19 C 0.4305(3) 0.4950(5) 0.0241(2) 0.0440(13) Uani 1 1 d .
H19 H 0.3832 0.4920 0.0399 0.053 Uiso 1 1 calc R
C20 C 0.4873(3) 0.4491(5) 0.0613(2) 0.0414(13) Uani 1 1 d .
C21 C 0.5572(3) 0.4546(5) 0.0364(3) 0.0449(13) Uani 1 1 d .
H21 H 0.5962 0.4239 0.0609 0.054 Uiso 1 1 calc R
Co1 Co 0.22672(3) 0.27865(6) 0.25412(3) 0.0346(2) Uani 1 1 d .
N1 N 0.3034(2) 0.2816(4) 0.18679(18) 0.0388(10) Uani 1 1 d .
N2 N 0.4088(2) 0.3326(4) 0.14177(19) 0.0443(11) Uani 1 1 d .
O1 O 0.23510(17) 0.0794(3) 0.27991(14) 0.0386(8) Uani 1 1 d .
O2 O 0.23332(18) -0.1230(3) 0.32875(15) 0.0472(9) Uani 1 1 d .
O3 O -0.12888(17) -0.1370(4) 0.25212(18) 0.0513(9) Uani 1 1 d .
O4 O -0.13633(19) -0.2941(4) 0.32784(17) 0.0562(10) Uani 1 1 d .
O5 O 0.9044(8) 0.1267(18) 0.1895(7) 0.069(5) Uani 0.25 1 d P

loop_
_atom_site_aniso_label
_atom_site_aniso_U_11
_atom_site_aniso_U_22
_atom_site_aniso_U_33
_atom_site_aniso_U_23
_atom_site_aniso_U_13
_atom_site_aniso_U_12
C1 0.035(3) 0.055(4) 0.049(4) -0.016(3) 0.003(3) -0.003(3)
C2 0.023(2) 0.036(3) 0.032(3) 0.002(2) 0.000(2) -0.001(2)
C3 0.031(3) 0.033(3) 0.032(3) 0.003(2) 0.000(2) 0.000(2)
C4 0.034(3) 0.052(3) 0.040(3) 0.004(3) 0.005(2) -0.004(2)
C5 0.038(3) 0.045(3) 0.045(3) -0.001(2) -0.005(3) -0.001(3)
C6 0.039(3) 0.053(3) 0.038(3) -0.006(3) -0.003(2) -0.005(2)
C7 0.032(3) 0.050(3) 0.032(3) -0.001(2) 0.006(2) 0.002(2)
C8 0.041(3) 0.039(3) 0.028(3) 0.001(2) 0.001(2) 0.004(2)
C9 0.045(3) 0.044(3) 0.046(3) 0.001(3) 0.005(2) -0.009(2)
C10 0.033(3) 0.043(3) 0.035(3) -0.006(2) 0.004(2) 0.002(2)
C11 0.055(3) 0.051(4) 0.037(3) 0.002(3) 0.009(3) 0.006(3)
C12 0.063(4) 0.037(3) 0.046(3) -0.002(3) 0.001(3) -0.005(3)
C13 0.057(3) 0.044(3) 0.036(3) -0.001(2) 0.004(3) -0.002(3)
C14 0.048(3) 0.052(3) 0.031(3) 0.006(2) 0.001(2) -0.002(3)
C15 0.048(3) 0.081(4) 0.037(3) 0.009(3) 0.004(3) -0.020(3)
C16 0.072(4) 0.066(4) 0.032(3) -0.008(3) -0.002(3) 0.000(3)
C17 0.055(3) 0.054(4) 0.046(3) -0.005(3) -0.012(3) -0.008(3)
C18 0.048(3) 0.064(4) 0.040(3) -0.007(3) 0.005(3) 0.002(3)
C19 0.038(3) 0.052(3) 0.042(3) 0.002(3) 0.009(2) -0.006(3)
C20 0.044(3) 0.046(3) 0.034(3) 0.003(2) 0.005(2) -0.006(2)
C21 0.038(3) 0.049(3) 0.048(3) -0.001(3) 0.001(3) -0.002(2)
Co1 0.0365(3) 0.0330(3) 0.0343(4) 0.0026(3) 0.0004(3) -0.0001(3)
N1 0.044(2) 0.035(2) 0.037(2) 0.005(2) 0.0027(18) -0.004(2)
N2 0.047(3) 0.050(3) 0.036(3) 0.004(2) 0.008(2) -0.005(2)
O1 0.052(2) 0.0321(18) 0.0321(19) 0.0019(15) 0.0031(16) -0.0006(16)
O2 0.072(2) 0.0256(17) 0.044(2) 0.0037(15) 0.0155(19) 0.0073(18)
O3 0.0418(18) 0.058(2) 0.054(2) -0.003(2) -0.012(2) -0.0033(17)
O4 0.057(2) 0.053(2) 0.058(3) -0.006(2) -0.0023(19) -0.022(2)
O5 0.055(9) 0.098(12) 0.056(11) 0.016(9) 0.017(8) -0.002(9)

loop_
_atom_type_symbol
_atom_type_description
_atom_type_scat_dispersion_real
_atom_type_scat_dispersion_imag
_atom_type_scat_source
C C 0.0033 0.0016 'International Tables Vol C Tables 4.2.6.8 and 6.1.1.4'
H H 0.0000 0.0000 'International Tables Vol C Tables 4.2.6.8 and 6.1.1.4'
O O 0.0106 0.0060 'International Tables Vol C Tables 4.2.6.8 and 6.1.1.4'
N N 0.0061 0.0033 'International Tables Vol C Tables 4.2.6.8 and 6.1.1.4'
Co Co 0.3494 0.9721 'International Tables Vol C Tables 4.2.6.8 and 6.1.1.4'

loop_
_geom_angle_atom_site_label_1
_geom_angle_atom_site_label_2
_geom_angle_atom_site_label_3
_geom_angle
_geom_angle_site_symmetry_1
_geom_angle_site_symmetry_3
O4 C1 O3 121.9(5) . .
O4 C1 C10 119.5(5) . .
O3 C1 C10 118.5(5) . .
O2 C2 O1 122.4(4) . .
O2 C2 C3 116.3(4) . .
O1 C2 C3 121.3(4) . .
C5 C3 C8 119.4(4) . .
C5 C3 C2 119.7(4) . .
C8 C3 C2 120.4(4) . .
C7 C4 C6 121.7(5) . .
C7 C4 H4 119.1 . .
C6 C4 H4 119.1 . .
C17 C5 C3 120.5(5) . .
C17 C5 H5 119.7 . .
C3 C5 H5 119.7 . .
C10 C6 C4 119.2(5) . .
C10 C6 H6 120.4 . .
C4 C6 H6 120.4 . .
C14 C7 C4 117.7(5) . .
C14 C7 C8 121.2(4) . .
C4 C7 C8 121.0(4) . .
C18 C8 C3 118.7(5) . .
C18 C8 C7 119.9(4) . .
C3 C8 C7 121.3(4) . .
C10 C9 C14 121.0(5) . .
C10 C9 H9 119.5 . .
C14 C9 H9 119.5 . .
C9 C10 C6 119.5(5) . .
C9 C10 C1 120.6(5) . .
C6 C10 C1 119.9(5) . .
C12 C11 N2 106.1(5) . .
C12 C11 H11 126.9 . .
N2 C11 H11 126.9 . .
C11 C12 N1 110.1(5) . .
C11 C12 H12 125.0 . .
N1 C12 H12 125.0 . .
N1 C13 N2 112.5(5) . .
N1 C13 H13 123.8 . .
N2 C13 H13 123.8 . .
C7 C14 C9 120.9(5) . .
C7 C14 H14 119.6 . .
C9 C14 H14 119.6 . .
N2 C15 C20 114.1(4) . .
N2 C15 H15A 108.7 . .
C20 C15 H15A 108.7 . .
N2 C15 H15B 108.7 . .
C20 C15 H15B 108.7 . .
H15A C15 H15B 107.6 . .
C17 C16 C18 119.0(5) . .
C17 C16 H16 120.5 . .
C18 C16 H16 120.5 . .
C16 C17 C5 120.9(5) . .
C16 C17 H17 119.5 . .
C5 C17 H17 119.5 . .
C8 C18 C16 121.4(5) . .
C8 C18 H18 119.3 . .
C16 C18 H18 119.3 . .
C20 C19 C21 120.7(4) . 5_665
C20 C19 H19 119.7 . .
C21 C19 H19 119.7 5_665 .
C19 C20 C21 118.4(4) . .
C19 C20 C15 122.3(4) . .
C21 C20 C15 119.0(5) . .
C19 C21 C20 120.9(5) 5_665 .
C19 C21 H21 119.6 5_665 .
C20 C21 H21 119.6 . .
O2 Co1 O3 101.42(15) 7_665 4
O2 Co1 O1 102.10(13) 7_665 .
O3 Co1 O1 118.66(14) 4 .
O2 Co1 N1 107.19(15) 7_665 .
O3 Co1 N1 126.09(16) 4 .
O1 Co1 N1 98.80(14) . .
C13 N1 C12 104.4(4) . .
C13 N1 Co1 126.0(3) . .
C12 N1 Co1 127.7(3) . .
C13 N2 C11 107.0(4) . .
C13 N2 C15 125.8(5) . .
C11 N2 C15 126.9(4) . .
C2 O1 Co1 138.4(3) . .
C2 O2 Co1 120.6(3) . 7_655
C1 O3 Co1 101.6(3) . 4_545

loop_
_geom_bond_atom_site_label_1
_geom_bond_atom_site_label_2
_geom_bond_distance
_geom_bond_site_symmetry_2
C1 O4 1.242(6) .
C1 O3 1.265(6) .
C1 C10 1.503(6) .
C2 O2 1.243(5) .
C2 O1 1.253(5) .
C2 C3 1.499(6) .
C3 C5 1.381(6) .
C3 C8 1.403(6) .
C4 C7 1.387(6) .
C4 C6 1.387(6) .
C4 H4 0.9300 .
C5 C17 1.377(7) .
C5 H5 0.9300 .
C6 C10 1.384(6) .
C6 H6 0.9300 .
C7 C14 1.381(6) .
C7 C8 1.483(6) .
C8 C18 1.382(6) .
C9 C10 1.364(6) .
C9 C14 1.380(6) .
C9 H9 0.9300 .
C11 C12 1.357(6) .
C11 N2 1.370(6) .
C11 H11 0.9300 .
C12 N1 1.378(6) .
C12 H12 0.9300 .
C13 N1 1.326(6) .
C13 N2 1.333(6) .
C13 H13 0.9300 .
C14 H14 0.9300 .
C15 N2 1.462(6) .
C15 C20 1.501(6) .
C15 H15A 0.9700 .
C15 H15B 0.9700 .
C16 C17 1.365(7) .
C16 C18 1.389(7) .
C16 H16 0.9300 .
C17 H17 0.9300 .
C18 H18 0.9300 .
C19 C20 1.376(6) .
C19 C21 1.379(6) 5_665
C19 H19 0.9300 .
C20 C21 1.387(6) .
C21 C19 1.379(6) 5_665
C21 H21 0.9300 .
Co1 O2 1.971(3) 7_665
Co1 O3 1.973(3) 4
Co1 O1 1.983(3) .
Co1 N1 1.997(4) .
O2 Co1 1.971(3) 7_655
O3 Co1 1.973(3) 4_545

loop_
_geom_torsion_atom_site_label_1
_geom_torsion_atom_site_label_2
_geom_torsion_atom_site_label_3
_geom_torsion_atom_site_label_4
_geom_torsion
_geom_torsion_site_symmetry_1
_geom_torsion_site_symmetry_4
O2 C2 C3 C5 106.0(5) . .
O1 C2 C3 C5 -73.6(6) . .
O2 C2 C3 C8 -66.8(6) . .
O1 C2 C3 C8 113.6(5) . .
C8 C3 C5 C17 -0.2(7) . .
C2 C3 C5 C17 -173.1(4) . .
C7 C4 C6 C10 0.3(7) . .
C6 C4 C7 C14 0.1(7) . .
C6 C4 C7 C8 -176.8(4) . .
C5 C3 C8 C18 0.1(7) . .
C2 C3 C8 C18 172.8(4) . .
C5 C3 C8 C7 176.4(4) . .
C2 C3 C8 C7 -10.8(7) . .
C14 C7 C8 C18 -54.1(7) . .
C4 C7 C8 C18 122.7(5) . .
C14 C7 C8 C3 129.6(5) . .
C4 C7 C8 C3 -53.7(7) . .
C14 C9 C10 C6 1.5(7) . .
C14 C9 C10 C1 -176.4(4) . .
C4 C6 C10 C9 -1.1(7) . .
C4 C6 C10 C1 176.8(4) . .
O4 C1 C10 C9 -2.1(7) . .
O3 C1 C10 C9 174.7(5) . .
O4 C1 C10 C6 -180.0(5) . .
O3 C1 C10 C6 -3.1(7) . .
N2 C11 C12 N1 -0.9(6) . .
C4 C7 C14 C9 0.3(7) . .
C8 C7 C14 C9 177.1(4) . .
C10 C9 C14 C7 -1.1(7) . .
C18 C16 C17 C5 -2.1(8) . .
C3 C5 C17 C16 1.3(8) . .
C3 C8 C18 C16 -0.9(8) . .
C7 C8 C18 C16 -177.3(5) . .
C17 C16 C18 C8 1.9(8) . .
C21 C19 C20 C21 -0.1(8) 5_665 .
C21 C19 C20 C15 174.2(5) 5_665 .
N2 C15 C20 C19 37.0(7) . .
N2 C15 C20 C21 -148.8(5) . .
C19 C20 C21 C19 0.1(8) . 5_665
C15 C20 C21 C19 -174.4(5) . 5_665
N2 C13 N1 C12 0.4(6) . .
N2 C13 N1 Co1 165.6(3) . .
C11 C12 N1 C13 0.3(6) . .
C11 C12 N1 Co1 -164.5(3) . .
O2 Co1 N1 C13 -24.1(4) 7_665 .
O3 Co1 N1 C13 94.7(4) 4 .
O1 Co1 N1 C13 -129.7(4) . .
O2 Co1 N1 C12 137.7(4) 7_665 .
O3 Co1 N1 C12 -103.5(4) 4 .
O1 Co1 N1 C12 32.0(4) . .
N1 C13 N2 C11 -1.0(6) . .
N1 C13 N2 C15 -175.6(4) . .
C12 C11 N2 C13 1.2(6) . .
C12 C11 N2 C15 175.6(5) . .
C20 C15 N2 C13 -120.3(5) . .
C20 C15 N2 C11 66.3(7) . .
O2 C2 O1 Co1 175.5(3) . .
C3 C2 O1 Co1 -4.9(7) . .
O2 Co1 O1 C2 37.5(4) 7_665 .
O3 Co1 O1 C2 -72.8(5) 4 .
N1 Co1 O1 C2 147.4(4) . .
O1 C2 O2 Co1 13.0(6) . 7_655
C3 C2 O2 Co1 -166.6(3) . 7_655
O4 C1 O3 Co1 10.1(6) . 4_545
C10 C1 O3 Co1 -166.7(4) . 4_545
